data_2214970
loop_
_publ_author_name
'Carson, Cody E.'
'Feazell, Rodney P.'
'Klausmeyer, Kevin K.'

_publ_section_title
<i>catena</i>-Poly[[(acetonitrile-\k<i>N</i>)silver(I)]-di-\m-trifluoromethanesulfonato-\k^4^<i>O</i>:<i>O</i>'-[(acetonitrile-\k<i>N</i>)silver(I)]-\m-tetraphenyldiphosphine-\k^2^<i>P</i>:<i>P</i>']
_journal_coeditor_code BH2125
_journal_issue 9
_journal_name_full 'Acta Crystallographica Section E'
_journal_page_first m2395
_journal_page_last m2395
_journal_paper_doi 10.1107/S1600536807040597
_journal_volume 63
_journal_year 2007
_chemical_formula_iupac '[Ag2 (C F3 S O3)2 (C28 H26 N2 P2)]'
_chemical_formula_moiety 'C15 H13 Ag F3 N O3 P S'
_chemical_formula_sum 'C15 H13 Ag F3 N O3 P S'
_chemical_formula_weight 483.16
_chemical_name_systematic
;
<i>catena</i>-Poly[[(acetonitrile-\kN)silver(I)]-di-\m-
trifluoromethanesulfonato-\k^4^O:O'-[(acetonitrile-\kN)silver(I)]-\m-
tetraphenyldiphosphine-\k^2^P:P']
;
_space_group_IT_number 14
_symmetry_cell_setting monoclinic
_symmetry_space_group_name_Hall '-P 2yn'
_symmetry_space_group_name_H-M 'P 1 21/n 1'
_atom_sites_solution_hydrogens geom
_atom_sites_solution_primary direct
_atom_sites_solution_secondary difmap
_audit_creation_method SHELXL97
_cell_angle_alpha 90.00
_cell_angle_beta 102.5990(10)
_cell_angle_gamma 90.00
_cell_formula_units_Z 4
_cell_length_a 10.1128(2)
_cell_length_b 17.4753(3)
_cell_length_c 10.5053(2)
_cell_measurement_reflns_used 8448
_cell_measurement_temperature 105(2)
_cell_measurement_theta_max 27.99
_cell_measurement_theta_min 2.33
_cell_volume 1811.84(6)
_computing_cell_refinement 'APEX2 (Bruker, 2003)'
_computing_data_collection 'APEX2 (Bruker, 2003)'
_computing_data_reduction 'SAINT-Plus (Bruker, 2003)'
_computing_molecular_graphics 'SHELXTL (Bruker, 2003)'
_computing_publication_material 'SHELXTL (Bruker, 2003)'
_computing_structure_refinement 'SHELXL97 (Sheldrick, 1997)'
_computing_structure_solution 'SHELXS97 (Sheldrick, 1997)'
_diffrn_ambient_temperature 105(2)
_diffrn_measured_fraction_theta_full 0.997
_diffrn_measured_fraction_theta_max 0.997
_diffrn_measurement_device_type 'Bruker X8 APEX'
_diffrn_measurement_method '\f and \w'
_diffrn_radiation_monochromator graphite
_diffrn_radiation_source 'fine-focus sealed tube'
_diffrn_radiation_type MoK\a
_diffrn_radiation_wavelength 0.71073
_diffrn_reflns_av_R_equivalents 0.0302
_diffrn_reflns_av_sigmaI/netI 0.0200
_diffrn_reflns_limit_h_max 13
_diffrn_reflns_limit_h_min -13
_diffrn_reflns_limit_k_max 23
_diffrn_reflns_limit_k_min -23
_diffrn_reflns_limit_l_max 12
_diffrn_reflns_limit_l_min -14
_diffrn_reflns_number 28681
_diffrn_reflns_theta_full 28.33
_diffrn_reflns_theta_max 28.33
_diffrn_reflns_theta_min 2.33
_diffrn_standards_decay_% 0
_diffrn_standards_interval_count 0
_diffrn_standards_interval_time 0
_diffrn_standards_number 0
_exptl_absorpt_coefficient_mu 1.359
_exptl_absorpt_correction_T_max 0.873
_exptl_absorpt_correction_T_min 0.760
_exptl_absorpt_correction_type multi-scan
_exptl_absorpt_process_details '(SADABS; Sheldrick, 1996)'
_exptl_crystal_colour colourless
_exptl_crystal_density_diffrn 1.771
_exptl_crystal_density_method 'not measured'
_exptl_crystal_description rod
_exptl_crystal_F_000 956
_exptl_crystal_size_max 0.21
_exptl_crystal_size_mid 0.167
_exptl_crystal_size_min 0.098
_refine_diff_density_max 1.469
_refine_diff_density_min -0.228
_refine_ls_extinction_method none
_refine_ls_goodness_of_fit_ref 1.041
_refine_ls_hydrogen_treatment constr
_refine_ls_matrix_type full
_refine_ls_number_parameters 227
_refine_ls_number_reflns 4502
_refine_ls_number_restraints 0
_refine_ls_restrained_S_all 1.041
_refine_ls_R_factor_all 0.0527
_refine_ls_R_factor_gt 0.0396
_refine_ls_shift/su_max 0.000
_refine_ls_shift/su_mean 0.000
_refine_ls_structure_factor_coef Fsqd
_refine_ls_weighting_details 'calc w = 1/[\s^2^(Fo^2^)+(0.0619P)^2^+1.0373P] where P=(Fo^2^+2Fc^2^)/3'
_refine_ls_weighting_scheme calc
_refine_ls_wR_factor_gt 0.1025
_refine_ls_wR_factor_ref 0.1121
_reflns_number_gt 3588
_reflns_number_total 4502
_reflns_threshold_expression I>2\s(I)
_cod_data_source_file bh2125.cif
_cod_data_source_block I
_cod_original_sg_symbol_H-M 'P 21/n'
_cod_database_code 2214970
_cod_database_fobs_code 2214970

loop_
_symmetry_equiv_pos_as_xyz
'x, y, z'
'-x+1/2, y+1/2, -z+1/2'
'-x, -y, -z'
'x-1/2, -y-1/2, z-1/2'

loop_
_atom_site_type_symbol
_atom_site_label
_atom_site_fract_x
_atom_site_fract_y
_atom_site_fract_z
_atom_site_U_iso_or_equiv
_atom_site_adp_type
_atom_site_calc_flag
_atom_site_refinement_flags
_atom_site_occupancy
Ag Ag1 0.61713(3) 1.022971(14) 0.25471(3) 0.05425(11) Uani d . 1
P P1 0.50042(7) 0.96768(4) 0.40910(7) 0.03942(17) Uani d . 1
S S3 0.57444(9) 0.87763(4) 0.03092(8) 0.05077(19) Uani d . 1
C C7 0.3200(3) 0.95576(16) 0.3394(3) 0.0439(6) Uani d . 1
C C8 0.2762(4) 0.9755(2) 0.2101(4) 0.0623(9) Uani d . 1
H H8 0.3393 0.9941 0.1624 0.075 Uiso calc R 1
C C1 0.5731(3) 0.87625(16) 0.4756(3) 0.0442(6) Uani d . 1
C C2 0.6818(4) 0.8485(2) 0.4273(4) 0.0607(8) Uani d . 1
H H2 0.7138 0.8765 0.3627 0.073 Uiso calc R 1
C C6 0.5306(4) 0.83521(19) 0.5713(4) 0.0590(8) Uani d . 1
H H6 0.4571 0.8535 0.6057 0.071 Uiso calc R 1
C C4 0.6990(4) 0.7402(2) 0.5701(5) 0.0736(11) Uani d . 1
H H4 0.7425 0.6938 0.6028 0.088 Uiso calc R 1
C C5 0.5950(4) 0.7669(2) 0.6178(4) 0.0667(10) Uani d . 1
H H5 0.5649 0.7390 0.6838 0.080 Uiso calc R 1
C C12 0.2260(4) 0.9294(3) 0.4062(4) 0.0729(11) Uani d . 1
H H12 0.2548 0.9145 0.4949 0.087 Uiso calc R 1
C C13 0.6961(5) 0.8024(3) 0.0321(4) 0.0731(11) Uani d . 1
C C9 0.1401(5) 0.9684(3) 0.1490(5) 0.0819(13) Uani d . 1
H H9 0.1112 0.9812 0.0593 0.098 Uiso calc R 1
C C11 0.0889(4) 0.9245(3) 0.3452(5) 0.0830(13) Uani d . 1
H H11 0.0245 0.9081 0.3932 0.100 Uiso calc R 1
C C3 0.7430(4) 0.7802(3) 0.4734(5) 0.0757(11) Uani d . 1
H H3 0.8154 0.7607 0.4387 0.091 Uiso calc R 1
C C10 0.0478(4) 0.9433(2) 0.2168(5) 0.0735(12) Uani d . 1
H H10 -0.0450 0.9388 0.1745 0.088 Uiso calc R 1
F F2 0.7758(4) 0.8166(3) -0.0462(4) 0.1362(14) Uani d . 1
F F3 0.6357(4) 0.73743(16) -0.0037(4) 0.1363(15) Uani d . 1
F F1 0.7723(3) 0.7912(2) 0.1497(3) 0.1225(12) Uani d . 1
O O2 0.4961(3) 0.85106(17) 0.1200(3) 0.0738(7) Uani d . 1
O O1 0.6587(3) 0.94232(16) 0.0761(3) 0.0799(8) Uani d . 1
N N1 0.8058(3) 1.0888(2) 0.2480(4) 0.0730(9) Uani d . 1
C C14 0.8980(4) 1.1225(2) 0.2413(4) 0.0650(9) Uani d . 1
O O3 0.5061(4) 0.88004(19) -0.1030(3) 0.0885(10) Uani d . 1
C C15 1.0188(5) 1.1660(3) 0.2352(6) 0.0971(16) Uani d . 1
H H15A 1.0059 1.2196 0.2572 0.146 Uiso calc R 1
H H15B 1.0353 1.1630 0.1468 0.146 Uiso calc R 1
H H15C 1.0966 1.1447 0.2974 0.146 Uiso calc R 1

loop_
_atom_site_aniso_label
_atom_site_aniso_U_11
_atom_site_aniso_U_22
_atom_site_aniso_U_33
_atom_site_aniso_U_12
_atom_site_aniso_U_13
_atom_site_aniso_U_23
Ag1 0.05592(17) 0.05287(16) 0.05747(17) -0.00550(10) 0.02006(12) 0.00355(10)
P1 0.0370(4) 0.0361(3) 0.0438(4) -0.0028(3) 0.0059(3) 0.0003(3)
S3 0.0570(4) 0.0431(4) 0.0537(4) 0.0051(3) 0.0155(4) 0.0008(3)
C7 0.0388(14) 0.0346(13) 0.0553(17) -0.0022(11) 0.0039(12) -0.0029(12)
C8 0.0480(18) 0.073(2) 0.062(2) 0.0061(16) 0.0032(16) 0.0082(17)
C1 0.0421(14) 0.0360(13) 0.0508(16) 0.0020(11) 0.0018(12) 0.0001(12)
C2 0.0521(18) 0.063(2) 0.066(2) 0.0107(16) 0.0090(16) 0.0091(17)
C6 0.064(2) 0.0435(16) 0.073(2) 0.0015(14) 0.0228(18) 0.0042(15)
C4 0.063(2) 0.0495(19) 0.097(3) 0.0097(17) -0.007(2) 0.016(2)
C5 0.075(2) 0.0462(18) 0.077(2) -0.0031(17) 0.011(2) 0.0162(17)
C12 0.056(2) 0.096(3) 0.063(2) -0.024(2) 0.0046(17) 0.011(2)
C13 0.079(3) 0.073(3) 0.072(2) 0.023(2) 0.027(2) 0.002(2)
C9 0.056(2) 0.102(4) 0.073(3) 0.009(2) -0.016(2) 0.010(2)
C11 0.049(2) 0.094(3) 0.104(3) -0.023(2) 0.013(2) 0.012(3)
C3 0.059(2) 0.073(3) 0.094(3) 0.0232(19) 0.014(2) 0.009(2)
C10 0.0448(19) 0.062(2) 0.098(3) 0.0001(16) -0.017(2) -0.002(2)
F2 0.122(3) 0.182(4) 0.134(3) 0.054(2) 0.090(2) 0.022(3)
F3 0.177(4) 0.0536(17) 0.182(4) 0.0202(19) 0.046(3) -0.0193(19)
F1 0.102(2) 0.163(3) 0.099(2) 0.071(2) 0.0145(17) 0.024(2)
O2 0.0638(16) 0.0796(18) 0.0868(19) -0.0078(14) 0.0355(15) -0.0007(15)
O1 0.102(2) 0.0586(15) 0.090(2) -0.0251(15) 0.0457(18) -0.0175(14)
N1 0.0616(19) 0.071(2) 0.089(2) -0.0154(16) 0.0215(17) -0.0050(18)
C14 0.059(2) 0.068(2) 0.069(2) -0.0121(17) 0.0172(18) -0.0080(18)
O3 0.111(2) 0.081(2) 0.0627(17) 0.0280(18) -0.0042(16) 0.0076(14)
C15 0.068(3) 0.105(4) 0.123(4) -0.028(3) 0.031(3) -0.007(3)

loop_
_atom_type_symbol
_atom_type_description
_atom_type_scat_dispersion_real
_atom_type_scat_dispersion_imag
_atom_type_scat_source
C C 0.0033 0.0016 'International Tables Vol C Tables 4.2.6.8 and 6.1.1.4'
H H 0.0000 0.0000 'International Tables Vol C Tables 4.2.6.8 and 6.1.1.4'
N N 0.0061 0.0033 'International Tables Vol C Tables 4.2.6.8 and 6.1.1.4'
O O 0.0106 0.0060 'International Tables Vol C Tables 4.2.6.8 and 6.1.1.4'
F F 0.0171 0.0103 'International Tables Vol C Tables 4.2.6.8 and 6.1.1.4'
P P 0.1023 0.0942 'International Tables Vol C Tables 4.2.6.8 and 6.1.1.4'
S S 0.1246 0.1234 'International Tables Vol C Tables 4.2.6.8 and 6.1.1.4'
Ag Ag -0.8971 1.1015 'International Tables Vol C Tables 4.2.6.8 and 6.1.1.4'

loop_
_geom_angle_atom_site_label_1
_geom_angle_atom_site_label_2
_geom_angle_atom_site_label_3
_geom_angle_site_symmetry_1
_geom_angle_site_symmetry_3
_geom_angle
N1 Ag1 P1 . . 140.60(10)
N1 Ag1 O1 . . 88.97(11)
P1 Ag1 O1 . . 118.38(7)
N1 Ag1 O3 . 3_675 86.61(13)
P1 Ag1 O3 . 3_675 117.23(9)
O1 Ag1 O3 . 3_675 92.72(11)
C7 P1 C1 . . 109.67(13)
C7 P1 P1 . 3_676 102.26(11)
C1 P1 P1 . 3_676 101.08(11)
C7 P1 Ag1 . . 111.71(11)
C1 P1 Ag1 . . 113.08(11)
P1 P1 Ag1 3_676 . 118.02(5)
O3 S3 O2 . . 115.9(2)
O3 S3 O1 . . 115.4(2)
O2 S3 O1 . . 114.45(17)
O3 S3 C13 . . 102.2(2)
O2 S3 C13 . . 103.52(19)
O1 S3 C13 . . 102.6(2)
C8 C7 C12 . . 118.5(3)
C8 C7 P1 . . 116.4(3)
C12 C7 P1 . . 125.0(3)
C7 C8 C9 . . 120.3(4)
C7 C8 H8 . . 119.8
C9 C8 H8 . . 119.8
C6 C1 C2 . . 118.7(3)
C6 C1 P1 . . 124.7(2)
C2 C1 P1 . . 116.6(3)
C3 C2 C1 . . 120.1(4)
C3 C2 H2 . . 120.0
C1 C2 H2 . . 120.0
C1 C6 C5 . . 120.3(3)
C1 C6 H6 . . 119.9
C5 C6 H6 . . 119.9
C5 C4 C3 . . 120.1(3)
C5 C4 H4 . . 119.9
C3 C4 H4 . . 119.9
C4 C5 C6 . . 120.6(4)
C4 C5 H5 . . 119.7
C6 C5 H5 . . 119.7
C7 C12 C11 . . 120.8(4)
C7 C12 H12 . . 119.6
C11 C12 H12 . . 119.6
F2 C13 F3 . . 107.5(4)
F2 C13 F1 . . 107.8(4)
F3 C13 F1 . . 106.4(4)
F2 C13 S3 . . 112.0(3)
F3 C13 S3 . . 110.9(3)
F1 C13 S3 . . 111.9(3)
C10 C9 C8 . . 120.6(4)
C10 C9 H9 . . 119.7
C8 C9 H9 . . 119.7
C10 C11 C12 . . 119.8(4)
C10 C11 H11 . . 120.1
C12 C11 H11 . . 120.1
C4 C3 C2 . . 120.1(4)
C4 C3 H3 . . 119.9
C2 C3 H3 . . 119.9
C11 C10 C9 . . 119.9(4)
C11 C10 H10 . . 120.0
C9 C10 H10 . . 120.0
S3 O1 Ag1 . . 121.18(17)
C14 N1 Ag1 . . 177.9(4)
N1 C14 C15 . . 178.9(5)
S3 O3 Ag1 . 3_675 136.42(19)
C14 C15 H15A . . 109.5
C14 C15 H15B . . 109.5
H15A C15 H15B . . 109.5
C14 C15 H15C . . 109.5
H15A C15 H15C . . 109.5
H15B C15 H15C . . 109.5

loop_
_geom_bond_atom_site_label_1
_geom_bond_atom_site_label_2
_geom_bond_site_symmetry_2
_geom_bond_distance
Ag1 N1 . 2.242(3)
Ag1 P1 . 2.4068(8)
Ag1 O1 . 2.455(3)
Ag1 O3 3_675 2.470(3)
P1 C7 . 1.824(3)
P1 C1 . 1.832(3)
P1 P1 3_676 2.2206(15)
S3 O3 . 1.427(3)
S3 O2 . 1.429(3)
S3 O1 . 1.433(3)
S3 C13 . 1.799(4)
C7 C8 . 1.378(5)
C7 C12 . 1.378(5)
C8 C9 . 1.392(6)
C8 H8 . 0.9500
C1 C6 . 1.378(5)
C1 C2 . 1.394(5)
C2 C3 . 1.383(5)
C2 H2 . 0.9500
C6 C5 . 1.396(5)
C6 H6 . 0.9500
C4 C5 . 1.344(6)
C4 C3 . 1.383(6)
C4 H4 . 0.9500
C5 H5 . 0.9500
C12 C11 . 1.398(5)
C12 H12 . 0.9500
C13 F2 . 1.295(5)
C13 F3 . 1.305(5)
C13 F1 . 1.320(5)
C9 C10 . 1.365(7)
C9 H9 . 0.9500
C11 C10 . 1.362(7)
C11 H11 . 0.9500
C3 H3 . 0.9500
C10 H10 . 0.9500
N1 C14 . 1.118(5)
C14 C15 . 1.452(6)
O3 Ag1 3_675 2.470(3)
C15 H15A . 0.9800
C15 H15B . 0.9800
C15 H15C . 0.9800
